data_1559094
loop_
_publ_author_name
'Zhang, Xing-Jie'
'Zhong, Wei-Mao'
'Liu, Rui-Xue'
'Wang, Yong-Mei'
'Luo, Ting'
'Zou, Yan'
'Qin, Hua-Yan'
'Li, Xiao-Li'
'Zhang, Ruihan'
'Xiao, Wei-Lie'

_publ_section_title
;
 Structurally Diverse Labdane Diterpenoids from <i>Leonurus japonicus</i>
 and Their Anti-inflammatory Properties in LPS-Induced RAW264.7 Cells.
;
_journal_issue 9
_journal_name_full 'Journal of natural products'
_journal_page_first 2545
_journal_page_last 2558
_journal_paper_doi 10.1021/acs.jnatprod.9b00597
_journal_volume 83
_journal_year 2020
_chemical_absolute_configuration ad
_chemical_formula_moiety 'C20 H24 O5, 0.5(H2 O)'
_chemical_formula_sum 'C20 H25 O5.5'
_chemical_formula_weight 353.40
_space_group_IT_number 4
_space_group_name_Hall 'P 2yb'
_space_group_name_H-M_alt 'P 1 21 1'
_symmetry_cell_setting monoclinic
_symmetry_space_group_name_Hall 'P 2yb'
_symmetry_space_group_name_H-M 'P 1 21 1'
_atom_sites_solution_hydrogens geom
_atom_sites_solution_primary direct
_atom_sites_solution_secondary difmap
_audit_creation_method SHELXL-97
_cell_angle_alpha 90.00
_cell_angle_beta 90.2110(10)
_cell_angle_gamma 90.00
_cell_formula_units_Z 4
_cell_length_a 7.7633(2)
_cell_length_b 10.4691(3)
_cell_length_c 22.3209(7)
_cell_measurement_reflns_used 8969
_cell_measurement_temperature 100(2)
_cell_measurement_theta_max 69.27
_cell_measurement_theta_min 3.96
_cell_volume 1814.11(9)
_computing_cell_refinement 'Bruker SAINT'
_computing_data_collection 'Bruker APEX2'
_computing_data_reduction 'Bruker SAINT'
_computing_molecular_graphics 'Bruker SHELXTL'
_computing_publication_material 'Bruker SHELXTL'
_computing_structure_refinement 'SHELXL-97 (Sheldrick, 2008)'
_computing_structure_solution 'SHELXS-97 (Sheldrick, 2008)'
_diffrn_ambient_temperature 100(2)
_diffrn_measured_fraction_theta_full 0.924
_diffrn_measured_fraction_theta_max 0.924
_diffrn_measurement_device_type 'Bruker APEX-II CCD'
_diffrn_measurement_method '\f and \w scans'
_diffrn_radiation_monochromator graphite
_diffrn_radiation_source 'fine-focus sealed tube'
_diffrn_radiation_type CuK\a
_diffrn_radiation_wavelength 1.54178
_diffrn_reflns_av_R_equivalents 0.0586
_diffrn_reflns_av_sigmaI/netI 0.0826
_diffrn_reflns_limit_h_max 9
_diffrn_reflns_limit_h_min -8
_diffrn_reflns_limit_k_max 12
_diffrn_reflns_limit_k_min -11
_diffrn_reflns_limit_l_max 24
_diffrn_reflns_limit_l_min -24
_diffrn_reflns_number 11940
_diffrn_reflns_theta_full 69.63
_diffrn_reflns_theta_max 69.63
_diffrn_reflns_theta_min 3.96
_exptl_absorpt_coefficient_mu 0.769
_exptl_absorpt_correction_T_max 0.9340
_exptl_absorpt_correction_T_min 0.5963
_exptl_absorpt_correction_type multi-scan
_exptl_absorpt_process_details sadabs
_exptl_crystal_colour colourless
_exptl_crystal_density_diffrn 1.294
_exptl_crystal_density_method 'not measured'
_exptl_crystal_description prism
_exptl_crystal_F_000 756
_exptl_crystal_size_max 0.75
_exptl_crystal_size_mid 0.09
_exptl_crystal_size_min 0.09
_refine_diff_density_max 0.595
_refine_diff_density_min -0.550
_refine_diff_density_rms 0.113
_refine_ls_abs_structure_details 'Flack H D (1983), Acta Cryst. A39, 876-881'
_refine_ls_abs_structure_Flack 0.3(2)
_refine_ls_extinction_method none
_refine_ls_goodness_of_fit_ref 1.048
_refine_ls_hydrogen_treatment constr
_refine_ls_matrix_type full
_refine_ls_number_parameters 468
_refine_ls_number_reflns 5656
_refine_ls_number_restraints 7
_refine_ls_restrained_S_all 1.051
_refine_ls_R_factor_all 0.0782
_refine_ls_R_factor_gt 0.0755
_refine_ls_shift/su_max 0.000
_refine_ls_shift/su_mean 0.000
_refine_ls_structure_factor_coef Fsqd
_refine_ls_weighting_details 'calc w=1/[\s^2^(Fo^2^)+(0.1476P)^2^+0.7332P] where P=(Fo^2^+2Fc^2^)/3'
_refine_ls_weighting_scheme calc
_refine_ls_wR_factor_gt 0.1916
_refine_ls_wR_factor_ref 0.2016
_reflns_number_gt 5398
_reflns_number_total 5656
_reflns_threshold_expression >2sigma(I)
_cod_data_source_file np9b00597_si_002.cif
_cod_data_source_block cu_xym3_0m
_cod_depositor_comments
;
The following automatic conversions were performed:

data item '_symmetry_cell_setting' value 'Monoclinic' was changed to
'monoclinic' in accordance with the
/home/data/users/saulius/crontab/automatic-downloads/rss-feeds/ACS/lib/dictionaries/cif_core.dic
dictionary named 'cif_core.dic' version 2.4.2 last updated on
2011-04-26.

Automatic conversion script
Id: cif_fix_values 7556 2019-12-06 15:28:31Z antanas 

 Adding full bibliography for 1559094--1559095.cif.

2022-05-06
Z value and formula fixed to values more according to usual
chemical conventions.                 miguel
;
_cod_original_formula_sum 'C40 H50 O11'
_cod_original_formula_weight 706.80
_cod_original_formula_moiety '2(C20 H24 O5), H2 O'
_cod_original_formula_units_Z 2
_cod_original_sg_symbol_H-M 'P 21'
_cod_database_code 1559094

loop_
_symmetry_equiv_pos_as_xyz
'x, y, z'
'-x, y+1/2, -z'

loop_
_atom_site_label
_atom_site_type_symbol
_atom_site_fract_x
_atom_site_fract_y
_atom_site_fract_z
_atom_site_U_iso_or_equiv
_atom_site_adp_type
_atom_site_occupancy
_atom_site_symmetry_multiplicity
_atom_site_calc_flag
_atom_site_refinement_flags
_atom_site_disorder_assembly
_atom_site_disorder_group
O1S O 0.2622(6) 0.8816(5) 0.9224(2) 0.0803(14) Uani 1 1 d . . .
O3 O 0.4309(3) -0.2968(3) 0.58539(12) 0.0301(6) Uani 1 1 d . . .
O15 O 1.1609(3) 0.3718(3) 0.52691(12) 0.0304(6) Uani 1 1 d . . .
O16 O 1.0515(4) 0.1849(3) 0.55995(15) 0.0399(7) Uani 1 1 d . . .
O7 O 0.1388(3) 0.2872(2) 0.71448(11) 0.0227(6) Uani 1 1 d . . .
O6 O 0.0799(3) 0.0402(2) 0.71005(11) 0.0214(5) Uani 1 1 d U . .
H6 H 0.0284 0.1004 0.7272 0.032 Uiso 1 1 calc R . .
O3' O 0.6021(4) 0.7716(3) 0.90166(17) 0.0475(9) Uani 1 1 d . . .
O15' O -0.1800(3) 0.1309(3) 0.97820(11) 0.0300(6) Uani 1 1 d . . .
O6' O 0.8890(3) 0.4197(2) 0.76957(11) 0.0211(5) Uani 1 1 d . . .
H6' H 0.9266 0.3594 0.7485 0.032 Uiso 1 1 calc R . .
O7' O 0.7908(3) 0.1770(2) 0.75961(10) 0.0205(5) Uani 1 1 d . . .
O16' O -0.0239(3) 0.3082(3) 0.97419(13) 0.0354(7) Uani 1 1 d . . .
C15 C 1.1147(5) 0.5026(5) 0.53164(19) 0.0336(10) Uani 1 1 d . . .
H15A H 1.0900 0.5393 0.4916 0.040 Uiso 1 1 calc R . .
H15B H 1.2085 0.5525 0.5507 0.040 Uiso 1 1 calc R . .
C14 C 0.9586(5) 0.5035(4) 0.56938(19) 0.0314(9) Uani 1 1 d . . .
H14 H 0.8954 0.5778 0.5800 0.038 Uiso 1 1 calc R . .
C13 C 0.9193(4) 0.3856(4) 0.58629(17) 0.0243(8) Uani 1 1 d . . .
C12 C 0.7784(5) 0.3320(4) 0.62384(16) 0.0252(8) Uani 1 1 d . . .
H12A H 0.7319 0.3997 0.6502 0.030 Uiso 1 1 calc R . .
H12B H 0.8248 0.2630 0.6496 0.030 Uiso 1 1 calc R . .
C11 C 0.6327(5) 0.2785(4) 0.58384(16) 0.0233(8) Uani 1 1 d . . .
H11A H 0.5831 0.3491 0.5598 0.028 Uiso 1 1 calc R . .
H11B H 0.6821 0.2154 0.5557 0.028 Uiso 1 1 calc R . .
C9 C 0.4899(4) 0.2152(4) 0.61931(16) 0.0204(7) Uani 1 1 d . . .
C10 C 0.4699(4) 0.0723(3) 0.61208(15) 0.0177(7) Uani 1 1 d . . .
C1 C 0.6382(4) 0.0043(4) 0.63234(17) 0.0246(8) Uani 1 1 d . . .
H1A H 0.7373 0.0421 0.6109 0.029 Uiso 1 1 calc R . .
H1B H 0.6559 0.0184 0.6758 0.029 Uiso 1 1 calc R . .
C2 C 0.6316(5) -0.1408(4) 0.61969(18) 0.0264(8) Uani 1 1 d . . .
H2A H 0.6969 -0.1583 0.5826 0.032 Uiso 1 1 calc R . .
H2B H 0.6907 -0.1860 0.6529 0.032 Uiso 1 1 calc R . .
C3 C 0.4516(5) -0.1964(4) 0.61273(17) 0.0238(8) Uani 1 1 d . . .
C16 C 1.0432(4) 0.2997(4) 0.55724(17) 0.0249(8) Uani 1 1 d . . .
C8 C 0.3837(4) 0.2869(4) 0.65346(16) 0.0204(7) Uani 1 1 d . . .
C7 C 0.2424(4) 0.2251(3) 0.68433(15) 0.0172(7) Uani 1 1 d . . .
C6 C 0.2173(4) 0.0871(3) 0.67962(14) 0.0146(6) Uani 1 1 d . . .
C5 C 0.3251(4) 0.0131(3) 0.64751(15) 0.0166(7) Uani 1 1 d . . .
C4 C 0.3011(4) -0.1313(3) 0.64466(15) 0.0184(7) Uani 1 1 d . . .
C19 C 0.1327(5) -0.1655(4) 0.6127(2) 0.0340(9) Uani 1 1 d . . .
H19A H 0.1354 -0.1326 0.5716 0.051 Uiso 1 1 calc R . .
H19B H 0.0356 -0.1273 0.6341 0.051 Uiso 1 1 calc R . .
H19C H 0.1191 -0.2586 0.6118 0.051 Uiso 1 1 calc R . .
C18 C 0.3049(5) -0.1913(4) 0.70788(17) 0.0292(9) Uani 1 1 d . . .
H18A H 0.2106 -0.1560 0.7318 0.044 Uiso 1 1 calc R . .
H18B H 0.4152 -0.1717 0.7273 0.044 Uiso 1 1 calc R . .
H18C H 0.2912 -0.2841 0.7046 0.044 Uiso 1 1 calc R . .
C20 C 0.4328(5) 0.0473(4) 0.54424(15) 0.0223(7) Uani 1 1 d . . .
H20A H 0.5312 0.0761 0.5204 0.033 Uiso 1 1 calc R . .
H20B H 0.3294 0.0944 0.5320 0.033 Uiso 1 1 calc R . .
H20C H 0.4145 -0.0443 0.5377 0.033 Uiso 1 1 calc R . .
C17 C 0.3926(5) 0.4290(4) 0.66076(18) 0.0290(8) Uani 1 1 d . . .
H17A H 0.4527 0.4664 0.6264 0.043 Uiso 1 1 calc R . .
H17B H 0.4553 0.4497 0.6977 0.043 Uiso 1 1 calc R . .
H17C H 0.2757 0.4639 0.6629 0.043 Uiso 1 1 calc R . .
C15' C -0.1964(5) 0.0139(4) 0.94294(18) 0.0281(8) Uani 1 1 d . . .
H15C H -0.3148 0.0043 0.9269 0.034 Uiso 1 1 calc R . .
H15D H -0.1673 -0.0621 0.9673 0.034 Uiso 1 1 calc R . .
C14' C -0.0709(5) 0.0318(4) 0.89398(17) 0.0271(8) Uani 1 1 d . . .
H14' H -0.0514 -0.0281 0.8628 0.033 Uiso 1 1 calc R . .
C13' C 0.0100(4) 0.1414(4) 0.89920(15) 0.0202(7) Uani 1 1 d . . .
C12' C 0.1488(4) 0.2005(4) 0.86155(16) 0.0266(8) Uani 1 1 d . . .
H12C H 0.1096 0.2847 0.8466 0.032 Uiso 1 1 calc R . .
H12D H 0.1720 0.1453 0.8265 0.032 Uiso 1 1 calc R . .
C11' C 0.3160(4) 0.2174(4) 0.89864(16) 0.0235(8) Uani 1 1 d . . .
H11C H 0.2917 0.2751 0.9327 0.028 Uiso 1 1 calc R . .
H11D H 0.3494 0.1334 0.9154 0.028 Uiso 1 1 calc R . .
C9' C 0.4671(4) 0.2707(4) 0.86383(14) 0.0178(7) Uani 1 1 d . . .
C10' C 0.5119(4) 0.4095(4) 0.87341(15) 0.0208(7) Uani 1 1 d . . .
C5' C 0.6656(4) 0.4572(4) 0.83881(15) 0.0199(7) Uani 1 1 d . . .
C4' C 0.7266(4) 0.5943(4) 0.84983(17) 0.0262(8) Uani 1 1 d . . .
C3' C 0.6296(5) 0.6575(5) 0.9012(2) 0.0378(11) Uani 1 1 d . . .
C20' C 0.3479(5) 0.4879(4) 0.85497(19) 0.0287(8) Uani 1 1 d . . .
H20D H 0.3142 0.4654 0.8140 0.043 Uiso 1 1 calc R . .
H20E H 0.3737 0.5794 0.8571 0.043 Uiso 1 1 calc R . .
H20F H 0.2533 0.4678 0.8824 0.043 Uiso 1 1 calc R . .
C1' C 0.5574(4) 0.4321(4) 0.94007(16) 0.0275(8) Uani 1 1 d . . .
H1'1 H 0.4646 0.3968 0.9655 0.033 Uiso 1 1 calc R . .
H1'2 H 0.6653 0.3863 0.9500 0.033 Uiso 1 1 calc R . .
C2' C 0.5801(6) 0.5755(5) 0.9541(2) 0.0388(11) Uani 1 1 d . . .
H2'1 H 0.4709 0.6084 0.9708 0.047 Uiso 1 1 calc R . .
H2'2 H 0.6698 0.5847 0.9855 0.047 Uiso 1 1 calc R . .
C19' C 0.7116(5) 0.6753(4) 0.7926(2) 0.0345(9) Uani 1 1 d . . .
H19D H 0.7494 0.7628 0.8011 0.052 Uiso 1 1 calc R . .
H19E H 0.5914 0.6764 0.7789 0.052 Uiso 1 1 calc R . .
H19F H 0.7843 0.6384 0.7612 0.052 Uiso 1 1 calc R . .
C18' C 0.9159(5) 0.5950(4) 0.87288(18) 0.0267(8) Uani 1 1 d . . .
H18D H 0.9248 0.5423 0.9090 0.040 Uiso 1 1 calc R . .
H18E H 0.9504 0.6828 0.8823 0.040 Uiso 1 1 calc R . .
H18F H 0.9917 0.5605 0.8418 0.040 Uiso 1 1 calc R . .
C6' C 0.7506(4) 0.3790(3) 0.80128(15) 0.0166(7) Uani 1 1 d . . .
C7' C 0.7024(4) 0.2449(3) 0.79299(14) 0.0165(7) Uani 1 1 d . . .
C8' C 0.5560(4) 0.1937(3) 0.82617(14) 0.0167(7) Uani 1 1 d . . .
C17' C 0.5141(4) 0.0559(4) 0.81336(16) 0.0214(7) Uani 1 1 d . . .
H17D H 0.4583 0.0492 0.7740 0.032 Uiso 1 1 calc R . .
H17E H 0.4362 0.0233 0.8443 0.032 Uiso 1 1 calc R . .
H17F H 0.6205 0.0055 0.8135 0.032 Uiso 1 1 calc R . .
C16' C -0.0593(4) 0.2062(4) 0.95313(16) 0.0230(8) Uani 1 1 d . . .

loop_
_atom_site_aniso_label
_atom_site_aniso_U_11
_atom_site_aniso_U_22
_atom_site_aniso_U_33
_atom_site_aniso_U_23
_atom_site_aniso_U_13
_atom_site_aniso_U_12
O1S 0.087(3) 0.077(3) 0.077(3) 0.016(3) 0.024(2) 0.007(3)
O3 0.0378(14) 0.0198(13) 0.0329(15) -0.0068(10) 0.0175(11) -0.0009(11)
O15 0.0218(12) 0.0462(18) 0.0232(14) 0.0027(12) 0.0140(10) -0.0024(12)
O16 0.0343(16) 0.0260(17) 0.060(2) -0.0090(13) 0.0071(13) 0.0032(12)
O7 0.0220(12) 0.0232(13) 0.0231(13) -0.0031(10) 0.0161(9) 0.0026(10)
O6 0.0196(11) 0.0218(12) 0.0229(12) -0.0002(9) 0.0183(9) -0.0021(9)
O3' 0.0403(17) 0.0258(17) 0.077(2) -0.0232(16) 0.0191(15) 0.0099(14)
O15' 0.0257(13) 0.0431(17) 0.0213(13) -0.0005(12) 0.0122(10) -0.0067(12)
O6' 0.0222(11) 0.0205(12) 0.0206(12) -0.0031(9) 0.0163(9) 0.0013(9)
O7' 0.0231(12) 0.0200(12) 0.0184(12) -0.0041(9) 0.0137(9) 0.0017(10)
O16' 0.0298(14) 0.0357(16) 0.0408(17) -0.0158(13) 0.0115(11) -0.0060(12)
C15 0.0237(19) 0.042(2) 0.035(2) 0.0138(18) 0.0109(15) -0.0098(17)
C14 0.032(2) 0.0200(19) 0.043(2) -0.0026(16) 0.0177(16) -0.0079(16)
C13 0.0225(17) 0.0226(19) 0.028(2) -0.0047(14) 0.0135(14) -0.0042(15)
C12 0.0276(18) 0.030(2) 0.0183(18) 0.0031(14) 0.0130(14) -0.0044(16)
C11 0.0272(18) 0.0234(18) 0.0195(18) 0.0017(14) 0.0123(13) -0.0009(15)
C9 0.0210(16) 0.0217(18) 0.0185(18) -0.0016(13) 0.0108(13) -0.0026(14)
C10 0.0198(16) 0.0200(17) 0.0135(17) -0.0043(12) 0.0133(12) -0.0025(13)
C1 0.0178(16) 0.0272(19) 0.029(2) -0.0056(15) 0.0121(13) 0.0011(14)
C2 0.0248(18) 0.0226(19) 0.032(2) -0.0045(15) 0.0133(14) 0.0046(15)
C3 0.032(2) 0.0165(18) 0.0227(19) 0.0017(13) 0.0137(14) 0.0029(14)
C16 0.0222(18) 0.028(2) 0.0245(19) -0.0044(15) 0.0107(14) -0.0052(15)
C8 0.0220(17) 0.0205(18) 0.0186(18) -0.0020(13) 0.0112(13) -0.0002(14)
C7 0.0128(14) 0.0221(18) 0.0168(17) 0.0001(13) 0.0067(12) 0.0013(13)
C6 0.0119(14) 0.0170(16) 0.0149(16) 0.0019(12) 0.0095(11) 0.0001(12)
C5 0.0116(14) 0.0217(18) 0.0164(16) 0.0016(12) 0.0097(11) -0.0010(13)
C4 0.0235(17) 0.0142(16) 0.0175(17) -0.0006(12) 0.0132(13) 0.0002(13)
C19 0.029(2) 0.032(2) 0.041(2) -0.0144(18) 0.0096(16) -0.0051(16)
C18 0.042(2) 0.0176(17) 0.028(2) 0.0060(14) 0.0185(17) 0.0064(15)
C20 0.0319(18) 0.0200(17) 0.0151(17) -0.0022(13) 0.0164(13) -0.0011(14)
C17 0.0290(18) 0.0221(19) 0.036(2) 0.0012(15) 0.0161(15) -0.0020(15)
C15' 0.0242(18) 0.027(2) 0.033(2) 0.0040(16) 0.0079(14) -0.0109(16)
C14' 0.0229(17) 0.034(2) 0.0246(19) -0.0024(16) 0.0064(13) 0.0040(16)
C13' 0.0161(15) 0.0279(19) 0.0167(17) 0.0017(14) 0.0059(12) 0.0020(14)
C12' 0.0177(16) 0.046(2) 0.0166(19) 0.0036(15) 0.0090(12) -0.0027(16)
C11' 0.0177(16) 0.037(2) 0.0155(18) 0.0013(15) 0.0108(13) 0.0036(15)
C9' 0.0127(14) 0.0295(19) 0.0114(17) 0.0009(13) 0.0064(11) 0.0048(14)
C10' 0.0163(15) 0.0279(19) 0.0181(18) -0.0064(14) 0.0097(12) 0.0050(14)
C5' 0.0143(14) 0.0277(19) 0.0178(18) -0.0055(14) 0.0077(12) 0.0037(14)
C4' 0.0211(17) 0.026(2) 0.032(2) -0.0091(15) 0.0094(14) 0.0054(15)
C3' 0.0246(19) 0.042(3) 0.047(3) -0.024(2) 0.0137(16) 0.0023(18)
C20' 0.0185(17) 0.029(2) 0.038(2) -0.0044(16) 0.0072(14) 0.0031(15)
C1' 0.0194(16) 0.043(2) 0.0204(19) -0.0127(16) 0.0096(13) 0.0008(16)
C2' 0.033(2) 0.045(3) 0.039(2) -0.0209(19) 0.0192(17) 0.0045(18)
C19' 0.034(2) 0.022(2) 0.048(3) -0.0024(17) 0.0027(17) 0.0005(17)
C18' 0.0215(16) 0.027(2) 0.031(2) -0.0100(15) 0.0082(14) 0.0032(15)
C6' 0.0111(14) 0.0219(17) 0.0168(17) -0.0007(13) 0.0072(11) 0.0022(13)
C7' 0.0131(14) 0.0241(18) 0.0123(17) -0.0016(12) 0.0070(12) 0.0034(13)
C8' 0.0136(14) 0.0265(18) 0.0102(16) 0.0009(12) 0.0073(11) 0.0022(13)
C17' 0.0219(16) 0.0215(18) 0.0210(18) 0.0009(13) 0.0096(12) -0.0030(14)
C16' 0.0141(15) 0.032(2) 0.0227(19) -0.0007(15) 0.0074(12) -0.0019(15)

loop_
_atom_type_symbol
_atom_type_description
_atom_type_scat_dispersion_real
_atom_type_scat_dispersion_imag
_atom_type_scat_source
C C 0.0181 0.0091 'International Tables Vol C Tables 4.2.6.8 and 6.1.1.4'
H H 0.0000 0.0000 'International Tables Vol C Tables 4.2.6.8 and 6.1.1.4'
O O 0.0492 0.0322 'International Tables Vol C Tables 4.2.6.8 and 6.1.1.4'

loop_
_geom_angle_atom_site_label_1
_geom_angle_atom_site_label_2
_geom_angle_atom_site_label_3
_geom_angle
_geom_angle_site_symmetry_1
_geom_angle_site_symmetry_3
_geom_angle_publ_flag
C16 O15 C15 109.0(3) . . ?
C6 O6 H6 109.5 . . ?
C16' O15' C15' 109.0(3) . . ?
C6' O6' H6' 109.5 . . ?
O15 C15 C14 104.8(3) . . ?
O15 C15 H15A 110.8 . . ?
C14 C15 H15A 110.8 . . ?
O15 C15 H15B 110.8 . . ?
C14 C15 H15B 110.8 . . ?
H15A C15 H15B 108.9 . . ?
C13 C14 C15 110.3(4) . . ?
C13 C14 H14 124.9 . . ?
C15 C14 H14 124.9 . . ?
C14 C13 C16 107.0(3) . . ?
C14 C13 C12 132.9(4) . . ?
C16 C13 C12 120.1(3) . . ?
C13 C12 C11 110.4(3) . . ?
C13 C12 H12A 109.6 . . ?
C11 C12 H12A 109.6 . . ?
C13 C12 H12B 109.6 . . ?
C11 C12 H12B 109.6 . . ?
H12A C12 H12B 108.1 . . ?
C9 C11 C12 113.1(3) . . ?
C9 C11 H11A 109.0 . . ?
C12 C11 H11A 109.0 . . ?
C9 C11 H11B 109.0 . . ?
C12 C11 H11B 109.0 . . ?
H11A C11 H11B 107.8 . . ?
C8 C9 C10 123.2(3) . . ?
C8 C9 C11 119.9(3) . . ?
C10 C9 C11 116.9(3) . . ?
C5 C10 C9 115.2(3) . . ?
C5 C10 C1 106.6(3) . . ?
C9 C10 C1 109.6(3) . . ?
C5 C10 C20 107.7(3) . . ?
C9 C10 C20 106.7(3) . . ?
C1 C10 C20 110.9(3) . . ?
C2 C1 C10 111.7(3) . . ?
C2 C1 H1A 109.3 . . ?
C10 C1 H1A 109.3 . . ?
C2 C1 H1B 109.3 . . ?
C10 C1 H1B 109.3 . . ?
H1A C1 H1B 107.9 . . ?
C3 C2 C1 115.1(3) . . ?
C3 C2 H2A 108.5 . . ?
C1 C2 H2A 108.5 . . ?
C3 C2 H2B 108.5 . . ?
C1 C2 H2B 108.5 . . ?
H2A C2 H2B 107.5 . . ?
O3 C3 C2 119.8(3) . . ?
O3 C3 C4 121.0(3) . . ?
C2 C3 C4 119.0(3) . . ?
O16 C16 O15 122.7(3) . . ?
O16 C16 C13 128.6(3) . . ?
O15 C16 C13 108.7(3) . . ?
C9 C8 C7 118.9(3) . . ?
C9 C8 C17 125.8(3) . . ?
C7 C8 C17 115.2(3) . . ?
O7 C7 C8 121.3(3) . . ?
O7 C7 C6 118.2(3) . . ?
C8 C7 C6 120.5(3) . . ?
C5 C6 O6 123.3(3) . . ?
C5 C6 C7 121.5(3) . . ?
O6 C6 C7 115.2(3) . . ?
C6 C5 C10 120.5(3) . . ?
C6 C5 C4 121.1(3) . . ?
C10 C5 C4 118.4(3) . . ?
C5 C4 C19 110.8(3) . . ?
C5 C4 C3 111.6(3) . . ?
C19 C4 C3 109.3(3) . . ?
C5 C4 C18 111.3(3) . . ?
C19 C4 C18 110.2(3) . . ?
C3 C4 C18 103.5(3) . . ?
C4 C19 H19A 109.5 . . ?
C4 C19 H19B 109.5 . . ?
H19A C19 H19B 109.5 . . ?
C4 C19 H19C 109.5 . . ?
H19A C19 H19C 109.5 . . ?
H19B C19 H19C 109.5 . . ?
C4 C18 H18A 109.5 . . ?
C4 C18 H18B 109.5 . . ?
H18A C18 H18B 109.5 . . ?
C4 C18 H18C 109.5 . . ?
H18A C18 H18C 109.5 . . ?
H18B C18 H18C 109.5 . . ?
C10 C20 H20A 109.5 . . ?
C10 C20 H20B 109.5 . . ?
H20A C20 H20B 109.5 . . ?
C10 C20 H20C 109.5 . . ?
H20A C20 H20C 109.5 . . ?
H20B C20 H20C 109.5 . . ?
C8 C17 H17A 109.5 . . ?
C8 C17 H17B 109.5 . . ?
H17A C17 H17B 109.5 . . ?
C8 C17 H17C 109.5 . . ?
H17A C17 H17C 109.5 . . ?
H17B C17 H17C 109.5 . . ?
O15' C15' C14' 103.6(3) . . ?
O15' C15' H15C 111.0 . . ?
C14' C15' H15C 111.0 . . ?
O15' C15' H15D 111.0 . . ?
C14' C15' H15D 111.0 . . ?
H15C C15' H15D 109.0 . . ?
C13' C14' C15' 111.2(3) . . ?
C13' C14' H14' 124.4 . . ?
C15' C14' H14' 124.4 . . ?
C14' C13' C16' 107.2(3) . . ?
C14' C13' C12' 130.9(3) . . ?
C16' C13' C12' 121.9(3) . . ?
C13' C12' C11' 110.5(3) . . ?
C13' C12' H12C 109.6 . . ?
C11' C12' H12C 109.6 . . ?
C13' C12' H12D 109.6 . . ?
C11' C12' H12D 109.6 . . ?
H12C C12' H12D 108.1 . . ?
C9' C11' C12' 114.7(3) . . ?
C9' C11' H11C 108.6 . . ?
C12' C11' H11C 108.6 . . ?
C9' C11' H11D 108.6 . . ?
C12' C11' H11D 108.6 . . ?
H11C C11' H11D 107.6 . . ?
C8' C9' C10' 122.9(3) . . ?
C8' C9' C11' 119.7(3) . . ?
C10' C9' C11' 117.4(3) . . ?
C5' C10' C9' 115.4(3) . . ?
C5' C10' C1' 105.3(3) . . ?
C9' C10' C1' 109.6(3) . . ?
C5' C10' C20' 109.6(3) . . ?
C9' C10' C20' 106.3(3) . . ?
C1' C10' C20' 110.8(3) . . ?
C6' C5' C10' 120.5(3) . . ?
C6' C5' C4' 121.2(3) . . ?
C10' C5' C4' 118.2(3) . . ?
C3' C4' C5' 112.0(3) . . ?
C3' C4' C19' 110.4(3) . . ?
C5' C4' C19' 111.2(3) . . ?
C3' C4' C18' 102.6(3) . . ?
C5' C4' C18' 110.4(3) . . ?
C19' C4' C18' 109.9(3) . . ?
O3' C3' C2' 120.5(4) . . ?
O3' C3' C4' 121.4(4) . . ?
C2' C3' C4' 117.9(4) . . ?
C10' C20' H20D 109.5 . . ?
C10' C20' H20E 109.5 . . ?
H20D C20' H20E 109.5 . . ?
C10' C20' H20F 109.5 . . ?
H20D C20' H20F 109.5 . . ?
H20E C20' H20F 109.5 . . ?
C2' C1' C10' 111.7(4) . . ?
C2' C1' H1'1 109.3 . . ?
C10' C1' H1'1 109.3 . . ?
C2' C1' H1'2 109.3 . . ?
C10' C1' H1'2 109.3 . . ?
H1'1 C1' H1'2 107.9 . . ?
C3' C2' C1' 115.0(3) . . ?
C3' C2' H2'1 108.5 . . ?
C1' C2' H2'1 108.5 . . ?
C3' C2' H2'2 108.5 . . ?
C1' C2' H2'2 108.5 . . ?
H2'1 C2' H2'2 107.5 . . ?
C4' C19' H19D 109.5 . . ?
C4' C19' H19E 109.5 . . ?
H19D C19' H19E 109.5 . . ?
C4' C19' H19F 109.5 . . ?
H19D C19' H19F 109.5 . . ?
H19E C19' H19F 109.5 . . ?
C4' C18' H18D 109.5 . . ?
C4' C18' H18E 109.5 . . ?
H18D C18' H18E 109.5 . . ?
C4' C18' H18F 109.5 . . ?
H18D C18' H18F 109.5 . . ?
H18E C18' H18F 109.5 . . ?
C5' C6' O6' 121.6(3) . . ?
C5' C6' C7' 122.4(3) . . ?
O6' C6' C7' 116.0(3) . . ?
O7' C7' C8' 121.8(3) . . ?
O7' C7' C6' 119.0(3) . . ?
C8' C7' C6' 119.1(3) . . ?
C9' C8' C7' 119.7(3) . . ?
C9' C8' C17' 125.3(3) . . ?
C7' C8' C17' 115.1(3) . . ?
C8' C17' H17D 109.5 . . ?
C8' C17' H17E 109.5 . . ?
H17D C17' H17E 109.5 . . ?
C8' C17' H17F 109.5 . . ?
H17D C17' H17F 109.5 . . ?
H17E C17' H17F 109.5 . . ?
O16' C16' O15' 121.1(3) . . ?
O16' C16' C13' 129.9(3) . . ?
O15' C16' C13' 108.9(3) . . ?

loop_
_geom_bond_atom_site_label_1
_geom_bond_atom_site_label_2
_geom_bond_distance
_geom_bond_site_symmetry_2
_geom_bond_publ_flag
O3 C3 1.226(5) . ?
O15 C16 1.367(4) . ?
O15 C15 1.420(6) . ?
O16 C16 1.205(5) . ?
O7 C7 1.236(4) . ?
O6 C6 1.358(4) . ?
O6 H6 0.8400 . ?
O3' C3' 1.213(6) . ?
O15' C16' 1.348(4) . ?
O15' C15' 1.461(5) . ?
O6' C6' 1.357(4) . ?
O6' H6' 0.8400 . ?
O7' C7' 1.240(4) . ?
O16' C16' 1.199(5) . ?
C15 C14 1.479(5) . ?
C15 H15A 0.9900 . ?
C15 H15B 0.9900 . ?
C14 C13 1.327(6) . ?
C14 H14 0.9500 . ?
C13 C16 1.469(5) . ?
C13 C12 1.490(4) . ?
C12 C11 1.544(5) . ?
C12 H12A 0.9900 . ?
C12 H12B 0.9900 . ?
C11 C9 1.518(4) . ?
C11 H11A 0.9900 . ?
C11 H11B 0.9900 . ?
C9 C8 1.353(5) . ?
C9 C10 1.512(5) . ?
C10 C5 1.510(4) . ?
C10 C1 1.554(5) . ?
C10 C20 1.562(5) . ?
C1 C2 1.546(5) . ?
C1 H1A 0.9900 . ?
C1 H1B 0.9900 . ?
C2 C3 1.521(6) . ?
C2 H2A 0.9900 . ?
C2 H2B 0.9900 . ?
C3 C4 1.530(4) . ?
C8 C7 1.450(4) . ?
C8 C17 1.498(5) . ?
C7 C6 1.462(5) . ?
C6 C5 1.348(4) . ?
C5 C4 1.525(5) . ?
C4 C19 1.530(5) . ?
C4 C18 1.544(5) . ?
C19 H19A 0.9800 . ?
C19 H19B 0.9800 . ?
C19 H19C 0.9800 . ?
C18 H18A 0.9800 . ?
C18 H18B 0.9800 . ?
C18 H18C 0.9800 . ?
C20 H20A 0.9800 . ?
C20 H20B 0.9800 . ?
C20 H20C 0.9800 . ?
C17 H17A 0.9800 . ?
C17 H17B 0.9800 . ?
C17 H17C 0.9800 . ?
C15' C14' 1.479(5) . ?
C15' H15C 0.9900 . ?
C15' H15D 0.9900 . ?
C14' C13' 1.313(6) . ?
C14' H14' 0.9500 . ?
C13' C16' 1.484(5) . ?
C13' C12' 1.502(4) . ?
C12' C11' 1.547(5) . ?
C12' H12C 0.9900 . ?
C12' H12D 0.9900 . ?
C11' C9' 1.516(4) . ?
C11' H11C 0.9900 . ?
C11' H11D 0.9900 . ?
C9' C8' 1.356(5) . ?
C9' C10' 1.509(5) . ?
C10' C5' 1.508(4) . ?
C10' C1' 1.546(5) . ?
C10' C20' 1.569(5) . ?
C5' C6' 1.346(5) . ?
C5' C4' 1.531(5) . ?
C4' C3' 1.525(5) . ?
C4' C19' 1.538(6) . ?
C4' C18' 1.555(5) . ?
C3' C2' 1.511(7) . ?
C20' H20D 0.9800 . ?
C20' H20E 0.9800 . ?
C20' H20F 0.9800 . ?
C1' C2' 1.543(6) . ?
C1' H1'1 0.9900 . ?
C1' H1'2 0.9900 . ?
C2' H2'1 0.9900 . ?
C2' H2'2 0.9900 . ?
C19' H19D 0.9800 . ?
C19' H19E 0.9800 . ?
C19' H19F 0.9800 . ?
C18' H18D 0.9800 . ?
C18' H18E 0.9800 . ?
C18' H18F 0.9800 . ?
C6' C7' 1.464(5) . ?
C7' C8' 1.461(4) . ?
C8' C17' 1.506(5) . ?
C17' H17D 0.9800 . ?
C17' H17E 0.9800 . ?
C17' H17F 0.9800 . ?

loop_
_geom_hbond_atom_site_label_D
_geom_hbond_atom_site_label_H
_geom_hbond_atom_site_label_A
_geom_hbond_distance_DH
_geom_hbond_distance_HA
_geom_hbond_distance_DA
_geom_hbond_angle_DHA
_geom_hbond_site_symmetry_A
O6' H6' O7' 0.84 2.20 2.662(3) 115.0 .
O6' H6' O7 0.84 1.97 2.686(3) 142.9 1_655
O6 H6 O7 0.84 2.15 2.627(4) 115.5 .
O6 H6 O7' 0.84 2.14 2.886(3) 148.0 1_455

loop_
_geom_torsion_atom_site_label_1
_geom_torsion_atom_site_label_2
_geom_torsion_atom_site_label_3
_geom_torsion_atom_site_label_4
_geom_torsion
_geom_torsion_site_symmetry_1
_geom_torsion_site_symmetry_2
_geom_torsion_site_symmetry_3
_geom_torsion_site_symmetry_4
_geom_torsion_publ_flag
C16 O15 C15 C14 1.4(4) . . . . ?
O15 C15 C14 C13 1.3(5) . . . . ?
C15 C14 C13 C16 -3.3(5) . . . . ?
C15 C14 C13 C12 179.9(4) . . . . ?
C14 C13 C12 C11 98.7(5) . . . . ?
C16 C13 C12 C11 -77.7(4) . . . . ?
C13 C12 C11 C9 176.5(3) . . . . ?
C12 C11 C9 C8 69.7(4) . . . . ?
C12 C11 C9 C10 -112.8(4) . . . . ?
C8 C9 C10 C5 -1.9(5) . . . . ?
C11 C9 C10 C5 -179.3(3) . . . . ?
C8 C9 C10 C1 -122.2(4) . . . . ?
C11 C9 C10 C1 60.4(4) . . . . ?
C8 C9 C10 C20 117.6(4) . . . . ?
C11 C9 C10 C20 -59.8(4) . . . . ?
C5 C10 C1 C2 60.5(4) . . . . ?
C9 C10 C1 C2 -174.1(3) . . . . ?
C20 C10 C1 C2 -56.5(4) . . . . ?
C10 C1 C2 C3 -21.5(5) . . . . ?
C1 C2 C3 O3 157.7(4) . . . . ?
C1 C2 C3 C4 -27.4(5) . . . . ?
C15 O15 C16 O16 179.4(4) . . . . ?
C15 O15 C16 C13 -3.4(4) . . . . ?
C14 C13 C16 O16 -178.8(4) . . . . ?
C12 C13 C16 O16 -1.5(6) . . . . ?
C14 C13 C16 O15 4.2(4) . . . . ?
C12 C13 C16 O15 -178.5(3) . . . . ?
C10 C9 C8 C7 -0.7(5) . . . . ?
C11 C9 C8 C7 176.7(3) . . . . ?
C10 C9 C8 C17 -177.7(4) . . . . ?
C11 C9 C8 C17 -0.4(6) . . . . ?
C9 C8 C7 O7 -177.7(3) . . . . ?
C17 C8 C7 O7 -0.3(5) . . . . ?
C9 C8 C7 C6 1.3(5) . . . . ?
C17 C8 C7 C6 178.6(3) . . . . ?
O7 C7 C6 C5 180.0(3) . . . . ?
C8 C7 C6 C5 1.0(5) . . . . ?
O7 C7 C6 O6 -0.5(4) . . . . ?
C8 C7 C6 O6 -179.4(3) . . . . ?
O6 C6 C5 C10 176.7(3) . . . . ?
C7 C6 C5 C10 -3.8(5) . . . . ?
O6 C6 C5 C4 -1.6(5) . . . . ?
C7 C6 C5 C4 177.9(3) . . . . ?
C9 C10 C5 C6 4.1(5) . . . . ?
C1 C10 C5 C6 126.1(3) . . . . ?
C20 C10 C5 C6 -114.8(3) . . . . ?
C9 C10 C5 C4 -177.5(3) . . . . ?
C1 C10 C5 C4 -55.6(4) . . . . ?
C20 C10 C5 C4 63.6(4) . . . . ?
C6 C5 C4 C19 65.5(4) . . . . ?
C10 C5 C4 C19 -112.8(3) . . . . ?
C6 C5 C4 C3 -172.4(3) . . . . ?
C10 C5 C4 C3 9.2(4) . . . . ?
C6 C5 C4 C18 -57.4(4) . . . . ?
C10 C5 C4 C18 124.2(3) . . . . ?
O3 C3 C4 C5 -151.0(4) . . . . ?
C2 C3 C4 C5 34.1(4) . . . . ?
O3 C3 C4 C19 -28.1(5) . . . . ?
C2 C3 C4 C19 157.0(4) . . . . ?
O3 C3 C4 C18 89.2(4) . . . . ?
C2 C3 C4 C18 -85.6(4) . . . . ?
C16' O15' C15' C14' -0.5(4) . . . . ?
O15' C15' C14' C13' 0.7(4) . . . . ?
C15' C14' C13' C16' -0.6(4) . . . . ?
C15' C14' C13' C12' 178.9(4) . . . . ?
C14' C13' C12' C11' -116.8(4) . . . . ?
C16' C13' C12' C11' 62.7(5) . . . . ?
C13' C12' C11' C9' 177.2(3) . . . . ?
C12' C11' C9' C8' -76.9(4) . . . . ?
C12' C11' C9' C10' 103.4(4) . . . . ?
C8' C9' C10' C5' -1.0(5) . . . . ?
C11' C9' C10' C5' 178.7(3) . . . . ?
C8' C9' C10' C1' -119.6(3) . . . . ?
C11' C9' C10' C1' 60.1(4) . . . . ?
C8' C9' C10' C20' 120.7(3) . . . . ?
C11' C9' C10' C20' -59.6(4) . . . . ?
C9' C10' C5' C6' 1.6(5) . . . . ?
C1' C10' C5' C6' 122.6(4) . . . . ?
C20' C10' C5' C6' -118.3(4) . . . . ?
C9' C10' C5' C4' -175.6(3) . . . . ?
C1' C10' C5' C4' -54.6(4) . . . . ?
C20' C10' C5' C4' 64.6(4) . . . . ?
C6' C5' C4' C3' -170.6(3) . . . . ?
C10' C5' C4' C3' 6.6(5) . . . . ?
C6' C5' C4' C19' 65.3(4) . . . . ?
C10' C5' C4' C19' -117.5(3) . . . . ?
C6' C5' C4' C18' -57.0(5) . . . . ?
C10' C5' C4' C18' 120.2(3) . . . . ?
C5' C4' C3' O3' -148.5(4) . . . . ?
C19' C4' C3' O3' -24.0(6) . . . . ?
C18' C4' C3' O3' 93.1(5) . . . . ?
C5' C4' C3' C2' 36.1(5) . . . . ?
C19' C4' C3' C2' 160.6(4) . . . . ?
C18' C4' C3' C2' -82.3(4) . . . . ?
C5' C10' C1' C2' 63.1(4) . . . . ?
C9' C10' C1' C2' -172.2(3) . . . . ?
C20' C10' C1' C2' -55.3(4) . . . . ?
O3' C3' C2' C1' 158.1(4) . . . . ?
C4' C3' C2' C1' -26.4(5) . . . . ?
C10' C1' C2' C3' -24.8(5) . . . . ?
C10' C5' C6' O6' 179.9(3) . . . . ?
C4' C5' C6' O6' -3.1(5) . . . . ?
C10' C5' C6' C7' -1.4(5) . . . . ?
C4' C5' C6' C7' 175.7(3) . . . . ?
C5' C6' C7' O7' -177.0(3) . . . . ?
O6' C6' C7' O7' 1.8(4) . . . . ?
C5' C6' C7' C8' 0.5(5) . . . . ?
O6' C6' C7' C8' 179.3(3) . . . . ?
C10' C9' C8' C7' 0.2(5) . . . . ?
C11' C9' C8' C7' -179.5(3) . . . . ?
C10' C9' C8' C17' -178.0(3) . . . . ?
C11' C9' C8' C17' 2.3(5) . . . . ?
O7' C7' C8' C9' 177.6(3) . . . . ?
C6' C7' C8' C9' 0.2(5) . . . . ?
O7' C7' C8' C17' -4.1(5) . . . . ?
C6' C7' C8' C17' 178.5(3) . . . . ?
C15' O15' C16' O16' 179.6(4) . . . . ?
C15' O15' C16' C13' 0.2(4) . . . . ?
C14' C13' C16' O16' -179.1(4) . . . . ?
C12' C13' C16' O16' 1.3(6) . . . . ?
C14' C13' C16' O15' 0.2(4) . . . . ?
C12' C13' C16' O15' -179.3(3) . . . . ?
